data_4306176
loop_
_publ_author_name
'Jean-No\"el Rebilly'
'Paul W. Gardner'
'George R. Darling'
'John Bacsa'
'Matthew J. Rosseinsky'

_publ_contact_author_address
;
Department of Chemistry, 
University of Liverpool, 
Liverpool L69 7ZD 
United Kingdom
;
_publ_contact_author_email m.j.rosseinsky@liv.ac.uk
_publ_contact_author_fax '0151 794 3528'
_publ_contact_author_name 'Matthew J. Rosseinsky'
_publ_contact_author_phone '0151 794 3499'
_publ_section_title
;
Chiral II-VI Semiconductor Nanostructure Superlattices Based on an Amino
Acid Ligand
;
_journal_name_full 'Inorganic Chemistry'
_journal_page_first 9390
_journal_page_last 9399
_journal_paper_doi 10.1021/ic801097w
_journal_volume 47
_journal_year 2008
_chemical_absolute_configuration ad
_chemical_formula_moiety '[Zn (C3 H5 N O2 S)]'
_chemical_formula_sum 'C3 H5 N O2 S Zn'
_chemical_formula_weight 184.51
_chemical_name_systematic
; 
 ? 
;
_space_group_IT_number 19
_symmetry_cell_setting orthorhombic
_symmetry_space_group_name_Hall 'P 2ac 2ab'
_symmetry_space_group_name_H-M 'P 21 21 21'
_atom_sites_solution_hydrogens geom
_atom_sites_solution_primary direct
_atom_sites_solution_secondary difmap
_audit_creation_method SHELXL-97
_cell_angle_alpha 90.00
_cell_angle_beta 90.00
_cell_angle_gamma 90.00
_cell_formula_units_Z 4
_cell_length_a 6.025(3)
_cell_length_b 8.838(5)
_cell_length_c 9.402(5)
_cell_measurement_reflns_used 1455
_cell_measurement_temperature 150(2)
_cell_measurement_theta_max 26.79
_cell_measurement_theta_min 2.89
_cell_volume 500.6(5)
_computing_cell_refinement 'APEXII (Bruker, 2004)'
_computing_data_collection 'APEXII (Bruker, 2004)'
_computing_data_reduction 'APEXII (Bruker, 2004)'
_computing_structure_refinement 'SHELXL-97 (Sheldrick, 1997)'
_computing_structure_solution 'SHELXS-97 (Sheldrick, 1990)'
_diffrn_ambient_temperature 150(2)
_diffrn_measured_fraction_theta_full 0.988
_diffrn_measured_fraction_theta_max 0.988
_diffrn_measurement_device_type 'Bruker D8 diffractometer with APEXII detector'
_diffrn_measurement_method '\w scans with a narrow frame width'
_diffrn_radiation_monochromator 'Silicon 111'
_diffrn_radiation_source 'Daresbury SRS, Station 16.2SMX'
_diffrn_radiation_type synchrotron
_diffrn_radiation_wavelength 0.6710
_diffrn_reflns_av_R_equivalents 0.1118
_diffrn_reflns_av_sigmaI/netI 0.1771
_diffrn_reflns_limit_h_max 8
_diffrn_reflns_limit_h_min -5
_diffrn_reflns_limit_k_max 12
_diffrn_reflns_limit_k_min -10
_diffrn_reflns_limit_l_max 13
_diffrn_reflns_limit_l_min -13
_diffrn_reflns_number 3106
_diffrn_reflns_theta_full 30.55
_diffrn_reflns_theta_max 30.55
_diffrn_reflns_theta_min 4.02
_exptl_absorpt_coefficient_mu 4.667
_exptl_absorpt_correction_T_max 0.9031
_exptl_absorpt_correction_T_min 0.8188
_exptl_absorpt_correction_type multi-scan
_exptl_absorpt_process_details 'SADABS V2008-1 (Bruker, 2008)'
_exptl_crystal_colour colourless
_exptl_crystal_density_diffrn 2.448
_exptl_crystal_density_method 'not measured'
_exptl_crystal_description prism
_exptl_crystal_F_000 368
_exptl_crystal_size_max 0.04
_exptl_crystal_size_mid 0.03
_exptl_crystal_size_min 0.02
_refine_diff_density_max 1.022
_refine_diff_density_min -1.179
_refine_diff_density_rms 0.208
_refine_ls_abs_structure_details 'Flack H D (1983), Acta Cryst. A39, 876-881'
_refine_ls_abs_structure_Flack 0.02(6)
_refine_ls_extinction_method none
_refine_ls_goodness_of_fit_ref 0.915
_refine_ls_hydrogen_treatment constr
_refine_ls_matrix_type full
_refine_ls_number_parameters 73
_refine_ls_number_reflns 1475
_refine_ls_number_restraints 0
_refine_ls_restrained_S_all 0.915
_refine_ls_R_factor_all 0.1414
_refine_ls_R_factor_gt 0.0650
_refine_ls_shift/su_max 0.000
_refine_ls_shift/su_mean 0.000
_refine_ls_structure_factor_coef Fsqd
_refine_ls_weighting_details 'calc w=1/[\s^2^(Fo^2^)+(0.0602P)^2^+0.0000P] where P=(Fo^2^+2Fc^2^)/3'
_refine_ls_weighting_scheme calc
_refine_ls_wR_factor_gt 0.1292
_refine_ls_wR_factor_ref 0.1611
_reflns_number_gt 819
_reflns_number_total 1475
_reflns_threshold_expression >2sigma(I)
_cod_data_source_file ic801097w_si_002_1.cif
_cod_data_source_block mjr0472m
_cod_depositor_comments
;
The following automatic conversions were performed:
'_symmetry_cell_setting' value 'Orthorhombic' changed to 'orthorhombic'
according to '/home/saulius/struct/CIF-dictionaries/cif_core.dic'
dictionary named 'cif_core.dic' version 2.4.1 from 2010-06-29.

Automatic conversion script
Id: cif_fix_enum 1527 2010-12-29 10:47:43Z saulius 
;
_cod_original_cell_volume 500.7(5)
_cod_database_code 4306176

loop_
_symmetry_equiv_pos_as_xyz
'x, y, z'
'-x+1/2, -y, z+1/2'
'x+1/2, -y+1/2, -z'
'-x, y+1/2, -z+1/2'

loop_
_atom_site_label
_atom_site_type_symbol
_atom_site_fract_x
_atom_site_fract_y
_atom_site_fract_z
_atom_site_U_iso_or_equiv
_atom_site_adp_type
_atom_site_occupancy
_atom_site_symmetry_multiplicity
_atom_site_calc_flag
_atom_site_refinement_flags
_atom_site_disorder_assembly
_atom_site_disorder_group
Zn1 Zn 0.7287(2) 0.17448(13) 0.95215(12) 0.0243(3) Uani 1 1 d . . .
S2 S 1.1038(5) 0.1476(3) 0.8805(3) 0.0231(6) Uani 1 1 d . . .
N1 N 0.6750(16) 0.2833(10) 0.7620(9) 0.028(2) Uani 1 1 d . . .
H1A H 0.5346 0.2605 0.7300 0.034 Uiso 1 1 calc R . .
H1B H 0.6818 0.3861 0.7765 0.034 Uiso 1 1 calc R . .
C1 C 1.0657(19) 0.2503(11) 0.7101(10) 0.023(2) Uani 1 1 d . . .
H1 H 1.1041 0.3581 0.7247 0.028 Uiso 1 1 calc R . .
H3 H 1.1703 0.2086 0.6390 0.028 Uiso 1 1 calc R . .
C2 C 0.8374(18) 0.2410(12) 0.6521(13) 0.028(3) Uani 1 1 d . . .
H2 H 0.8241 0.3137 0.5710 0.033 Uiso 1 1 calc R . .
O1 O 0.9033(13) 0.0239(8) 0.5076(7) 0.0246(17) Uani 1 1 d . . .
O2 O 0.5985(16) 0.0252(9) 0.6455(9) 0.037(2) Uani 1 1 d . . .
C3 C 0.778(2) 0.0839(10) 0.5990(9) 0.020(2) Uani 1 1 d . . .

loop_
_atom_site_aniso_label
_atom_site_aniso_U_11
_atom_site_aniso_U_22
_atom_site_aniso_U_33
_atom_site_aniso_U_23
_atom_site_aniso_U_13
_atom_site_aniso_U_12
Zn1 0.0224(6) 0.0221(5) 0.0282(5) 0.0022(5) 0.0036(6) -0.0002(6)
S2 0.0188(13) 0.0230(13) 0.0274(12) -0.0007(11) -0.0025(10) 0.0005(11)
N1 0.030(6) 0.023(4) 0.032(5) -0.001(4) -0.001(4) 0.008(4)
C1 0.031(7) 0.016(4) 0.023(5) -0.002(4) -0.006(4) -0.013(5)
C2 0.026(7) 0.020(5) 0.038(6) 0.002(4) 0.004(5) 0.008(4)
O1 0.025(4) 0.023(3) 0.026(4) 0.000(3) -0.006(3) 0.006(3)
O2 0.042(6) 0.030(4) 0.038(4) -0.008(4) 0.012(4) -0.013(4)
C3 0.026(6) 0.018(4) 0.017(4) 0.005(3) -0.005(4) -0.002(5)

loop_
_atom_type_symbol
_atom_type_description
_atom_type_scat_dispersion_real
_atom_type_scat_dispersion_imag
_atom_type_scat_source
C C 0.0033 0.0016 'International Tables Vol C Tables 4.2.6.8 and 6.1.1.4'
H H 0.0000 0.0000 'International Tables Vol C Tables 4.2.6.8 and 6.1.1.4'
N N 0.0061 0.0033 'International Tables Vol C Tables 4.2.6.8 and 6.1.1.4'
O O 0.0106 0.0060 'International Tables Vol C Tables 4.2.6.8 and 6.1.1.4'
S S 0.1246 0.1234 'International Tables Vol C Tables 4.2.6.8 and 6.1.1.4'
Zn Zn 0.2839 1.4301 'International Tables Vol C Tables 4.2.6.8 and 6.1.1.4'

loop_
_geom_angle_atom_site_label_1
_geom_angle_atom_site_label_2
_geom_angle_atom_site_label_3
_geom_angle
_geom_angle_site_symmetry_1
_geom_angle_site_symmetry_2
_geom_angle_site_symmetry_3
_geom_angle_publ_flag
S2 Zn1 N1 87.1(3) . . . yes
S2 Zn1 O1 111.5(2) . . 2_655 yes
S2 Zn1 S2 124.27(11) . . 3_457 yes
O1 Zn1 N1 125.2(3) 2_655 . . yes
S2 Zn1 N1 102.7(3) 3_457 . . yes
S2 Zn1 O1 106.6(2) 3_457 . 2_655 yes
Zn1 S2 C1 94.5(4) . . . yes
Zn1 S2 Zn1 92.75(11) . . 3_557 yes
Zn1 S2 C1 106.9(3) 3_557 . . yes
Zn1 O1 C3 108.0(7) 2_654 . . yes
Zn1 N1 C2 112.8(7) . . . yes
Zn1 N1 H1A 109.00 . . . no
Zn1 N1 H1B 109.00 . . . no
C2 N1 H1A 109.00 . . . no
C2 N1 H1B 109.00 . . . no
H1A N1 H1B 108.00 . . . no
S2 C1 C2 113.9(8) . . . yes
N1 C2 C1 110.2(9) . . . yes
N1 C2 C3 107.9(9) . . . yes
C1 C2 C3 113.0(9) . . . no
O1 C3 C2 117.9(10) . . . yes
O2 C3 C2 117.3(9) . . . yes
O1 C3 O2 124.7(9) . . . yes
S2 C1 H1 109.00 . . . no
S2 C1 H3 109.00 . . . no
C2 C1 H1 109.00 . . . no
C2 C1 H3 109.00 . . . no
H1 C1 H3 108.00 . . . no
N1 C2 H2 109.00 . . . no
C1 C2 H2 109.00 . . . no
C3 C2 H2 109.00 . . . no

loop_
_geom_bond_atom_site_label_1
_geom_bond_atom_site_label_2
_geom_bond_distance
_geom_bond_site_symmetry_1
_geom_bond_site_symmetry_2
_geom_bond_publ_flag
Zn1 S2 2.370(4) . . yes
Zn1 N1 2.056(9) . . yes
Zn1 O1 1.995(8) . 2_655 yes
Zn1 S2 2.348(4) . 3_457 yes
S2 C1 1.856(10) . . yes
O1 C3 1.261(12) . . yes
O2 C3 1.277(15) . . yes
N1 C2 1.471(15) . . yes
N1 H1B 0.9200 . . no
N1 H1A 0.9200 . . no
C1 C2 1.482(16) . . no
C2 C3 1.518(14) . . no
C1 H1 0.9900 . . no
C1 H3 0.9900 . . no
C2 H2 1.0000 . . no

loop_
_geom_contact_atom_site_label_1
_geom_contact_atom_site_label_2
_geom_contact_distance
_geom_contact_site_symmetry_1
_geom_contact_site_symmetry_2
_geom_contact_publ_flag
Zn1 S2 3.832(6) . 1_455 no
Zn1 O2 3.266(9) . . no
Zn1 O2 3.786(10) . 4_656 no
Zn1 H1A 3.5600 . 3_557 no
Zn1 H1 3.4100 . 4_746 no
S2 Zn1 3.832(6) . 1_655 no
S2 N1 3.059(10) . . no
S2 C2 2.805(12) . . no
S2 O1 3.488(9) . 4_756 no
S2 O2 3.166(10) . 2_655 no
S2 N1 3.443(10) . 3_557 no
S2 C2 3.624(12) . 4_746 no
S2 H1A 3.1200 . 1_655 no
S2 H1 3.0200 . 4_746 no
S2 H1B 3.0300 . 4_746 no
S2 H2 3.0200 . 4_746 no
O1 Zn1 3.821(9) . 4_746 no
O1 S2 3.488(9) . 4_746 no
O2 S2 3.166(10) . 2_654 no
O2 N1 2.836(13) . 4_646 no
O2 Zn1 3.266(9) . . no
O2 N1 2.572(12) . . no
O2 Zn1 3.786(10) . 4_646 no
O1 H1 2.9100 . 4_746 no
O1 H3 2.6000 . . no
O2 H1A 2.2600 . . no
O2 H1 2.6200 . 4_746 no
O2 H1A 2.7400 . 4_646 no
O2 H1B 2.2100 . 4_646 no
N1 S2 3.059(10) . . no
N1 O2 2.572(12) . . no
N1 C1 2.422(15) . . no
N1 Zn1 3.820(10) . 3_457 no
N1 S2 3.443(10) . 3_457 no
N1 O2 2.836(13) . 4_656 no
C1 C3 3.497(14) . 3_556 no
C1 C3 3.578(14) . 4_756 no
C2 S2 3.624(12) . 4_756 no
C3 C1 3.578(14) . 4_746 no
C3 C1 3.497(14) . 3_456 no
C1 H1A 2.8300 . 1_655 no
C2 H3 2.9500 . 3_456 no
C3 H3 2.9700 . 3_456 no
C3 H1 2.6900 . 4_746 no
H1 Zn1 3.4100 . 4_756 no
H1 S2 3.0200 . 4_756 no
H1 O1 2.9100 . 4_756 no
H1 O2 2.6200 . 4_756 no
H1 C3 2.6900 . 4_756 no
H1A S2 3.1200 . 1_455 no
H1A O2 2.2600 . . no
H1A C1 2.8300 . 1_455 no
H1A H3 2.4000 . 1_455 no
H1A Zn1 3.5600 . 3_457 no
H1A O2 2.7400 . 4_656 no
H1B S2 3.0300 . 4_756 no
H1B O2 2.2100 . 4_656 no
H2 H3 2.1900 . 3_456 no
H2 S2 3.0200 . 4_756 no
H3 O1 2.6000 . . no
H3 H1A 2.4000 . 1_655 no
H3 C2 2.9500 . 3_556 no
H3 C3 2.9700 . 3_556 no
H3 H2 2.1900 . 3_556 no

loop_
_geom_hbond_atom_site_label_D
_geom_hbond_atom_site_label_H
_geom_hbond_atom_site_label_A
_geom_hbond_distance_DH
_geom_hbond_distance_HA
_geom_hbond_distance_DA
_geom_hbond_angle_DHA
_geom_hbond_site_symmetry_A
_geom_hbond_publ_flag
N1 H1B O2 0.9200 2.2100 2.836(13) 124.00 4_656 yes

loop_
_geom_torsion_atom_site_label_1
_geom_torsion_atom_site_label_2
_geom_torsion_atom_site_label_3
_geom_torsion_atom_site_label_4
_geom_torsion
_geom_torsion_site_symmetry_1
_geom_torsion_site_symmetry_2
_geom_torsion_site_symmetry_3
_geom_torsion_site_symmetry_4
_geom_torsion_publ_flag
N1 Zn1 S2 C1 1.7(4) . . . . no
N1 Zn1 S2 Zn1 108.9(3) . . . 3_557 no
O1 Zn1 S2 C1 128.5(4) 2_655 . . . no
O1 Zn1 S2 Zn1 -124.3(2) 2_655 . . 3_557 no
S2 Zn1 S2 C1 -101.7(3) 3_457 . . . no
S2 Zn1 S2 Zn1 5.49(15) 3_457 . . 3_557 no
S2 Zn1 N1 C2 24.2(7) . . . . no
O1 Zn1 N1 C2 -90.2(8) 2_655 . . . no
S2 Zn1 N1 C2 148.7(6) 3_457 . . . no
S2 Zn1 O1 C3 53.0(6) . . 2_655 2_655 no
N1 Zn1 O1 C3 155.2(6) . . 2_655 2_655 no
S2 Zn1 S2 Zn1 163.47(10) . . 3_457 3_457 no
S2 Zn1 S2 C1 -101.0(4) . . 3_457 3_457 no
N1 Zn1 S2 Zn1 68.3(3) . . 3_457 3_457 no
N1 Zn1 S2 C1 163.8(5) . . 3_457 3_457 no
Zn1 S2 C1 C2 -27.7(7) . . . . no
Zn1 S2 C1 C2 -122.0(7) 3_557 . . . no
Zn1 O1 C3 O2 -0.2(12) 2_654 . . . no
Zn1 O1 C3 C2 -176.7(7) 2_654 . . . no
Zn1 N1 C2 C1 -48.5(10) . . . . no
Zn1 N1 C2 C3 75.3(9) . . . . no
S2 C1 C2 C3 -69.7(10) . . . . no
S2 C1 C2 N1 51.0(10) . . . . no
N1 C2 C3 O1 -177.2(9) . . . . no
C1 C2 C3 O2 128.0(10) . . . . no
N1 C2 C3 O2 6.0(13) . . . . no
C1 C2 C3 O1 -55.2(13) . . . . no
